data_7012695
loop_
_publ_author_name
'Okazaki, Masaaki'
'Iwata, Masatoshi'
'Tobita, Hiromi'
'Ogino, Hiroshi'

_publ_section_title
;
 Reactions of M[(\h5-C5Me5)Fe(CO)2] with ClSiMe2NR2 in THF, Et2O and
 toluene (M = Li and K; R = Me, Et, iPr and Ph)
;
_journal_issue 6
_journal_name_full 'Dalton Transactions'
_journal_page_first 1114
_journal_paper_doi 10.1039/b300261f
_journal_year 2003
_chemical_formula_moiety 'C30 H39 Fe N O3 Si '
_chemical_formula_sum 'C30 H39 Fe N O3 Si'
_chemical_formula_weight 545.58
_space_group_IT_number 2
_symmetry_cell_setting triclinic
_symmetry_Int_Tables_number 2
_symmetry_space_group_name_Hall '-P 1'
_symmetry_space_group_name_H-M 'P -1'
_audit_creation_date 'Tue Jan 28 13:58:04 2003'
_audit_creation_method 'by teXsan'
_cell_angle_alpha 96.519(5)
_cell_angle_beta 97.382(3)
_cell_angle_gamma 93.474(1)
_cell_formula_units_Z 2
_cell_length_a 8.4866(8)
_cell_length_b 9.4172(5)
_cell_length_c 17.867(2)
_cell_measurement_reflns_used 7442
_cell_measurement_temperature 150.2
_cell_measurement_theta_max 27.4
_cell_measurement_theta_min 1.2
_cell_volume 1402.8(2)
_computing_cell_refinement PROCESS-AUTO
_computing_data_collection PROCESS-AUTO
_computing_data_reduction 'teXsan Ver. 1.11'
_computing_publication_material 'teXsan Ver. 1.11'
_computing_structure_refinement 'teXsan Ver. 1.10'
_computing_structure_solution 'DIRDIF94 (PATTY)'
_diffrn_detector_area_resol_mean 10.00
_diffrn_measured_fraction_theta_full 0.8564
_diffrn_measured_fraction_theta_max 0.8564
_diffrn_measurement_device_type 'Rigaku RAXIS-RAPID Imaging Plate'
_diffrn_measurement_method \w
_diffrn_radiation_type 'Mo K\a'
_diffrn_radiation_wavelength 0.7107
_diffrn_reflns_av_R_equivalents 0.032
_diffrn_reflns_limit_h_max 10
_diffrn_reflns_limit_h_min -10
_diffrn_reflns_limit_k_max 12
_diffrn_reflns_limit_k_min -11
_diffrn_reflns_limit_l_max 23
_diffrn_reflns_limit_l_min -23
_diffrn_reflns_number 11070
_diffrn_reflns_theta_full 27.46
_diffrn_reflns_theta_max 27.46
_exptl_absorpt_coefficient_mu 0.611
_exptl_absorpt_correction_T_max 0.931
_exptl_absorpt_correction_T_min 0.838
_exptl_absorpt_correction_type integration
_exptl_absorpt_process_details '(Higashi, 1999)'
_exptl_crystal_colour yellow
_exptl_crystal_density_diffrn 1.291
_exptl_crystal_density_method 'not measured'
_exptl_crystal_description block
_exptl_crystal_size_max 0.350
_exptl_crystal_size_mid 0.300
_exptl_crystal_size_min 0.100
_refine_diff_density_max 0.28
_refine_diff_density_min -0.61
_refine_ls_extinction_method none
_refine_ls_goodness_of_fit_ref 1.630
_refine_ls_hydrogen_treatment noref
_refine_ls_number_parameters 325
_refine_ls_number_reflns 5470
_refine_ls_R_factor_gt 0.0457
_refine_ls_shift/su_max 0.0012
_refine_ls_structure_factor_coef Fsqd
_refine_ls_weighting_details 'w = 1/[\s^2^(Fo^2^) + (0.09500(Max(Fo^2^,0) + 2Fc^2^)/3)^2^]'
_refine_ls_weighting_scheme calc
_refine_ls_wR_factor_ref 0.1798
_reflns_number_gt 4806
_reflns_number_total 5470
_reflns_threshold_expression F^2^>2.0\s(F^2^)
_cod_data_source_file b300261f.txt
_cod_data_source_block of_1-Ph
_cod_original_cell_volume 1402.9(2)
_cod_original_formula_sum 'C30 H39 Fe N O3 Si '
_cod_database_code 7012695

loop_
_symmetry_equiv_pos_as_xyz
x,y,z
-x,-y,-z

loop_
_atom_site_label
_atom_site_type_symbol
_atom_site_fract_x
_atom_site_fract_y
_atom_site_fract_z
_atom_site_U_iso_or_equiv
_atom_site_adp_type
_atom_site_occupancy
_atom_site_calc_flag
_atom_site_refinement_flags
_atom_site_disorder_assembly
_atom_site_disorder_group
Fe Fe -0.43767(4) 0.21113(4) -0.14189(2) 0.0174(1) Uani 1.00 d . . .
Si Si -0.14590(9) -0.32214(8) -0.35739(4) 0.0182(2) Uani 1.00 d . . .
O1 O -0.1498(2) -0.2997(2) -0.2644(1) 0.0219(5) Uani 1.00 d . . .
O2 O -0.3742(3) 0.2179(3) -0.2975(1) 0.0348(7) Uani 1.00 d . . .
O3 O -0.6562(3) -0.0446(3) -0.1691(1) 0.0376(7) Uani 1.00 d . . .
N N 0.0360(3) -0.3878(2) -0.3762(1) 0.0184(6) Uani 1.00 d . . .
C1 C -0.2441(3) 0.0909(3) -0.1216(2) 0.0206(7) Uani 1.00 d . . .
C2 C -0.2166(4) -0.0303(3) -0.1819(2) 0.0232(7) Uani 1.00 d . . .
C3 C -0.0843(4) -0.1208(3) -0.1530(2) 0.0223(7) Uani 1.00 d . . .
C4 C -0.0217(4) -0.2124(3) -0.2165(2) 0.0245(7) Uani 1.00 d . . .
C5 C -0.1589(4) -0.1478(3) -0.3954(2) 0.0258(8) Uani 1.00 d . . .
C6 C -0.3201(4) -0.4467(3) -0.3976(2) 0.0267(8) Uani 1.00 d . . .
C7 C 0.1584(3) -0.2917(3) -0.3958(1) 0.0182(6) Uani 1.00 d . . .
C8 C 0.1516(4) -0.2532(3) -0.4691(2) 0.0258(7) Uani 1.00 d . . .
C9 C 0.2691(4) -0.1589(4) -0.4865(2) 0.0316(8) Uani 1.00 d . . .
C10 C 0.3936(4) -0.1024(3) -0.4312(2) 0.0299(8) Uani 1.00 d . . .
C11 C 0.4021(4) -0.1406(3) -0.3585(2) 0.0257(7) Uani 1.00 d . . .
C12 C 0.2845(3) -0.2350(3) -0.3406(2) 0.0215(7) Uani 1.00 d . . .
C13 C 0.0815(3) -0.5261(3) -0.3638(2) 0.0204(7) Uani 1.00 d . . .
C14 C 0.2131(4) -0.5811(3) -0.3928(2) 0.0240(7) Uani 1.00 d . . .
C15 C 0.2520(4) -0.7193(3) -0.3829(2) 0.0318(8) Uani 1.00 d . . .
C16 C 0.1629(4) -0.8060(3) -0.3441(2) 0.0357(9) Uani 1.00 d . . .
C17 C 0.0332(4) -0.7524(3) -0.3151(2) 0.0335(9) Uani 1.00 d . . .
C18 C -0.0069(4) -0.6136(3) -0.3232(2) 0.0259(8) Uani 1.00 d . . .
C19 C -0.3989(3) 0.2141(3) -0.2359(2) 0.0227(7) Uani 1.00 d . . .
C20 C -0.5655(3) 0.0550(3) -0.1601(2) 0.0237(7) Uani 1.00 d . . .
C21 C -0.6076(4) 0.3405(3) -0.0984(2) 0.0252(7) Uani 1.00 d . . .
C22 C -0.4995(4) 0.4257(3) -0.1325(2) 0.0236(7) Uani 1.00 d . . .
C23 C -0.3418(3) 0.4172(3) -0.0928(2) 0.0215(7) Uani 1.00 d . . .
C24 C -0.3559(3) 0.3298(3) -0.0333(1) 0.0202(7) Uani 1.00 d . . .
C25 C -0.5180(4) 0.2800(3) -0.0375(2) 0.0224(7) Uani 1.00 d . . .
C26 C -0.7858(4) 0.3219(4) -0.1181(2) 0.0395(10) Uani 1.00 d . . .
C27 C -0.5418(5) 0.5154(4) -0.1955(2) 0.0387(10) Uani 1.00 d . . .
C28 C -0.1911(4) 0.4932(3) -0.1070(2) 0.0338(9) Uani 1.00 d . . .
C29 C -0.2251(4) 0.3002(3) 0.0262(2) 0.0318(8) Uani 1.00 d . . .
C30 C -0.5871(4) 0.1905(3) 0.0158(2) 0.0354(9) Uani 1.00 d . . .
H1 H -0.1419 0.1567 -0.1141 0.0249 Uiso 1.00 calc . . .
H2 H -0.2664 0.0503 -0.0745 0.0249 Uiso 1.00 calc . . .
H3 H -0.3249 -0.0970 -0.1984 0.0283 Uiso 1.00 calc . . .
H4 H -0.1865 0.0109 -0.2257 0.0283 Uiso 1.00 calc . . .
H5 H 0.0090 -0.0596 -0.1253 0.0262 Uiso 1.00 calc . . .
H6 H -0.1271 -0.1866 -0.1175 0.0262 Uiso 1.00 calc . . .
H7 H 0.0536 -0.2783 -0.1961 0.0310 Uiso 1.00 calc . . .
H8 H 0.0374 -0.1538 -0.2470 0.0310 Uiso 1.00 calc . . .
H9 H -0.0784 -0.0911 -0.3769 0.0324 Uiso 1.00 calc . . .
H10 H -0.1718 -0.1656 -0.4469 0.0324 Uiso 1.00 calc . . .
H11 H -0.2512 -0.1139 -0.3840 0.0324 Uiso 1.00 calc . . .
H12 H -0.4121 -0.4012 -0.3916 0.0325 Uiso 1.00 calc . . .
H13 H -0.3379 -0.4472 -0.4381 0.0325 Uiso 1.00 calc . . .
H14 H -0.3267 -0.5198 -0.3802 0.0325 Uiso 1.00 calc . . .
H15 H 0.0701 -0.2934 -0.5058 0.0306 Uiso 1.00 calc . . .
H16 H 0.2657 -0.1423 -0.5300 0.0371 Uiso 1.00 calc . . .
H17 H 0.4637 -0.0448 -0.4391 0.0348 Uiso 1.00 calc . . .
H18 H 0.4894 -0.0987 -0.3197 0.0312 Uiso 1.00 calc . . .
H19 H 0.2899 -0.2564 -0.2876 0.0263 Uiso 1.00 calc . . .
H20 H 0.2800 -0.5224 -0.4215 0.0291 Uiso 1.00 calc . . .
H21 H 0.3179 -0.7422 -0.3999 0.0388 Uiso 1.00 calc . . .
H22 H 0.1825 -0.8826 -0.3403 0.0436 Uiso 1.00 calc . . .
H23 H -0.0373 -0.8178 -0.2881 0.0407 Uiso 1.00 calc . . .
H24 H -0.0763 -0.5800 -0.3018 0.0311 Uiso 1.00 calc . . .
H25 H -0.8462 0.3709 -0.0765 0.0477 Uiso 1.00 calc . . .
H26 H -0.8157 0.3517 -0.1631 0.0477 Uiso 1.00 calc . . .
H27 H -0.8271 0.2239 -0.1285 0.0477 Uiso 1.00 calc . . .
H28 H -0.4459 0.5263 -0.2233 0.0492 Uiso 1.00 calc . . .
H29 H -0.6219 0.4780 -0.2284 0.0492 Uiso 1.00 calc . . .
H30 H -0.5659 0.6005 -0.1744 0.0492 Uiso 1.00 calc . . .
H31 H -0.1073 0.4328 -0.1116 0.0429 Uiso 1.00 calc . . .
H32 H -0.2033 0.5169 -0.1515 0.0429 Uiso 1.00 calc . . .
H33 H -0.1674 0.5803 -0.0631 0.0429 Uiso 1.00 calc . . .
H34 H -0.2401 0.2030 0.0403 0.0388 Uiso 1.00 calc . . .
H35 H -0.1240 0.3112 0.0105 0.0388 Uiso 1.00 calc . . .
H36 H -0.2207 0.3566 0.0680 0.0388 Uiso 1.00 calc . . .
H37 H -0.6175 0.2497 0.0590 0.0443 Uiso 1.00 calc . . .
H38 H -0.6876 0.1477 -0.0063 0.0443 Uiso 1.00 calc . . .
H39 H -0.5190 0.1160 0.0312 0.0443 Uiso 1.00 calc . . .

loop_
_atom_site_aniso_label
_atom_site_aniso_U_11
_atom_site_aniso_U_22
_atom_site_aniso_U_33
_atom_site_aniso_U_12
_atom_site_aniso_U_13
_atom_site_aniso_U_23
Fe 0.0164(3) 0.0183(3) 0.0175(2) 0.0021(2) 0.0035(1) -0.0005(1)
Si 0.0158(4) 0.0186(4) 0.0204(4) 0.0018(3) 0.0047(3) 0.0002(3)
O1 0.021(1) 0.0224(10) 0.0228(10) 0.0012(8) 0.0083(8) -0.0026(7)
O2 0.038(1) 0.045(1) 0.025(1) 0.009(1) 0.0112(9) 0.0095(9)
O3 0.034(1) 0.040(1) 0.036(1) -0.011(1) 0.0069(10) -0.0062(10)
N 0.016(1) 0.018(1) 0.022(1) 0.0001(9) 0.0056(8) 0.0023(8)
C1 0.020(1) 0.018(1) 0.023(1) 0.002(1) 0.003(1) 0.0000(9)
C2 0.026(2) 0.024(1) 0.020(1) 0.008(1) 0.004(1) -0.0001(10)
C3 0.023(1) 0.022(1) 0.021(1) 0.007(1) 0.003(1) -0.0010(9)
C4 0.022(1) 0.027(1) 0.023(1) 0.004(1) 0.002(1) -0.003(1)
C5 0.021(2) 0.026(1) 0.032(2) 0.007(1) 0.006(1) 0.007(1)
C6 0.018(1) 0.032(2) 0.029(2) 0.002(1) 0.003(1) 0.001(1)
C7 0.015(1) 0.019(1) 0.020(1) 0.002(1) 0.0053(9) 0.0001(9)
C8 0.020(1) 0.037(2) 0.020(1) 0.001(1) 0.001(1) 0.002(1)
C9 0.031(2) 0.044(2) 0.023(1) 0.000(1) 0.007(1) 0.015(1)
C10 0.024(2) 0.032(2) 0.036(2) -0.002(1) 0.010(1) 0.010(1)
C11 0.019(1) 0.031(2) 0.025(1) -0.001(1) 0.003(1) 0.001(1)
C12 0.018(1) 0.027(1) 0.020(1) 0.003(1) 0.0036(10) 0.0011(10)
C13 0.020(1) 0.018(1) 0.020(1) -0.002(1) -0.0013(10) -0.0025(9)
C14 0.021(1) 0.024(1) 0.026(1) 0.002(1) 0.003(1) -0.003(1)
C15 0.025(2) 0.032(2) 0.036(2) 0.010(1) 0.001(1) -0.007(1)
C16 0.040(2) 0.017(1) 0.049(2) 0.006(1) 0.002(1) 0.004(1)
C17 0.032(2) 0.025(2) 0.044(2) 0.002(1) 0.006(1) 0.008(1)
C18 0.024(2) 0.025(1) 0.030(2) 0.003(1) 0.008(1) 0.004(1)
C19 0.020(1) 0.023(1) 0.026(1) 0.006(1) 0.005(1) 0.0033(10)
C20 0.021(1) 0.028(1) 0.022(1) 0.004(1) 0.005(1) -0.0017(10)
C21 0.023(2) 0.025(1) 0.027(1) 0.005(1) 0.004(1) -0.005(1)
C22 0.026(2) 0.020(1) 0.025(1) 0.010(1) 0.003(1) -0.0011(10)
C23 0.025(2) 0.016(1) 0.023(1) 0.001(1) 0.006(1) -0.0013(9)
C24 0.022(1) 0.019(1) 0.019(1) 0.004(1) 0.0026(10) -0.0029(9)
C25 0.026(2) 0.019(1) 0.022(1) 0.003(1) 0.008(1) -0.0041(9)
C26 0.021(2) 0.045(2) 0.048(2) 0.007(1) 0.002(1) -0.010(1)
C27 0.055(2) 0.032(2) 0.029(2) 0.017(2) 0.000(1) 0.005(1)
C28 0.030(2) 0.029(2) 0.043(2) -0.002(1) 0.011(1) 0.002(1)
C29 0.035(2) 0.035(2) 0.023(1) 0.011(1) -0.005(1) -0.004(1)
C30 0.046(2) 0.029(2) 0.035(2) 0.000(1) 0.023(1) 0.001(1)

loop_
_atom_type_symbol
_atom_type_description
_atom_type_scat_dispersion_real
_atom_type_scat_dispersion_imag
_atom_type_scat_source
C C 0.003 0.002
;International Tables for Crystallography
(1992, Vol. C, Tables 4.2.6.8 and 6.1.1.1)
;
H H 0.000 0.000
;International Tables for Crystallography
(1992, Vol. C, Table 6.1.1.2)
;
Fe Fe 0.346 0.844
;International Tables for Crystallography
(1992, Vol. C, Tables 4.2.6.8 and 6.1.1.1)
;
Si Si 0.082 0.070
;International Tables for Crystallography
(1992, Vol. C, Tables 4.2.6.8 and 6.1.1.1)
;
N N 0.006 0.003
;International Tables for Crystallography
(1992, Vol. C, Tables 4.2.6.8 and 6.1.1.1)
;
O O 0.011 0.006
;International Tables for Crystallography
(1992, Vol. C, Tables 4.2.6.8 and 6.1.1.1)
;

loop_
_geom_angle_atom_site_label_1
_geom_angle_atom_site_label_2
_geom_angle_atom_site_label_3
_geom_angle
_geom_angle_site_symmetry_1
_geom_angle_site_symmetry_2
_geom_angle_site_symmetry_3
_geom_angle_publ_flag
C1 FE C19 89.3(1) . . . yes
C1 FE C20 90.4(1) . . . yes
C1 FE C21 148.8(1) . . . yes
C1 FE C22 141.1(1) . . . yes
C1 FE C23 101.5(1) . . . yes
C1 FE C24 86.4(1) . . . yes
C1 FE C25 109.2(1) . . . yes
C19 FE C20 96.0(1) . . . yes
C19 FE C21 120.5(1) . . . yes
C19 FE C22 92.7(1) . . . yes
C19 FE C23 100.7(1) . . . yes
C19 FE C24 137.1(1) . . . yes
C19 FE C25 158.7(1) . . . yes
C20 FE C21 94.8(1) . . . yes
C20 FE C22 127.9(1) . . . yes
C20 FE C23 159.5(1) . . . yes
C20 FE C24 126.7(1) . . . yes
C20 FE C25 94.2(1) . . . yes
C21 FE C22 39.3(1) . . . yes
C21 FE C23 66.5(1) . . . yes
C21 FE C24 65.9(1) . . . yes
C21 FE C25 39.8(1) . . . yes
C22 FE C23 40.0(1) . . . yes
C22 FE C24 66.2(1) . . . yes
C22 FE C25 66.4(1) . . . yes
C23 FE C24 39.4(1) . . . yes
C23 FE C25 66.2(1) . . . yes
C24 FE C25 38.9(1) . . . yes
O1 SI N 109.5(1) . . . yes
O1 SI C5 109.9(1) . . . yes
O1 SI C6 105.7(1) . . . yes
N SI C5 107.4(1) . . . yes
N SI C6 113.2(1) . . . yes
C5 SI C6 111.1(1) . . . yes
SI O1 C4 118.7(2) . . . yes
SI N C7 119.4(2) . . . yes
SI N C13 124.4(2) . . . yes
C7 N C13 115.7(2) . . . yes
FE C1 C2 119.2(2) . . . yes
C1 C2 C3 112.0(2) . . . yes
C2 C3 C4 113.0(2) . . . yes
O1 C4 C3 111.0(2) . . . yes
N C7 C8 120.9(2) . . . yes
N C7 C12 119.7(2) . . . yes
C8 C7 C12 119.5(2) . . . yes
C7 C8 C9 119.9(3) . . . yes
C8 C9 C10 120.3(3) . . . yes
C9 C10 C11 120.3(3) . . . yes
C10 C11 C12 119.8(3) . . . yes
C7 C12 C11 120.2(3) . . . yes
N C13 C14 121.2(2) . . . yes
N C13 C18 120.9(3) . . . yes
C14 C13 C18 117.9(3) . . . yes
C13 C14 C15 120.5(3) . . . yes
C14 C15 C16 121.4(3) . . . yes
C15 C16 C17 118.4(3) . . . yes
C16 C17 C18 121.3(3) . . . yes
C13 C18 C17 120.4(3) . . . yes
FE C19 O2 179.1(3) . . . yes
FE C20 O3 175.8(3) . . . yes
FE C21 C22 70.4(2) . . . yes
FE C21 C25 70.2(2) . . . yes
FE C21 C26 127.7(2) . . . yes
C22 C21 C25 108.1(3) . . . yes
C22 C21 C26 127.1(3) . . . yes
C25 C21 C26 124.8(3) . . . yes
FE C22 C21 70.3(2) . . . yes
FE C22 C23 69.8(1) . . . yes
FE C22 C27 127.9(2) . . . yes
C21 C22 C23 107.7(2) . . . yes
C21 C22 C27 126.4(3) . . . yes
C23 C22 C27 125.8(3) . . . yes
FE C23 C22 70.2(2) . . . yes
FE C23 C24 71.4(1) . . . yes
FE C23 C28 126.9(2) . . . yes
C22 C23 C24 107.8(2) . . . yes
C22 C23 C28 126.8(3) . . . yes
C24 C23 C28 125.3(3) . . . yes
FE C24 C23 69.2(1) . . . yes
FE C24 C25 69.7(1) . . . yes
FE C24 C29 129.0(2) . . . yes
C23 C24 C25 108.3(2) . . . yes
C23 C24 C29 126.7(3) . . . yes
C25 C24 C29 125.0(3) . . . yes
FE C25 C21 69.9(2) . . . yes
FE C25 C24 71.4(2) . . . yes
FE C25 C30 128.2(2) . . . yes
C21 C25 C24 108.1(3) . . . yes
C21 C25 C30 125.4(3) . . . yes
C24 C25 C30 126.3(3) . . . yes

loop_
_geom_bond_atom_site_label_1
_geom_bond_atom_site_label_2
_geom_bond_distance
_geom_bond_site_symmetry_1
_geom_bond_site_symmetry_2
_geom_bond_publ_flag
FE C1 2.068(3) . . yes
FE C19 1.757(3) . . yes
FE C20 1.747(3) . . yes
FE C21 2.111(3) . . yes
FE C22 2.112(3) . . yes
FE C23 2.107(3) . . yes
FE C24 2.136(3) . . yes
FE C25 2.115(3) . . yes
SI O1 1.655(2) . . yes
SI N 1.755(2) . . yes
SI C5 1.851(3) . . yes
SI C6 1.845(3) . . yes
O1 C4 1.444(3) . . yes
O2 C19 1.149(4) . . yes
O3 C20 1.159(4) . . yes
N C7 1.439(3) . . yes
N C13 1.414(4) . . yes
C1 C2 1.528(4) . . yes
C2 C3 1.523(4) . . yes
C3 C4 1.517(4) . . yes
C7 C8 1.393(4) . . yes
C7 C12 1.394(4) . . yes
C8 C9 1.383(4) . . yes
C9 C10 1.385(4) . . yes
C10 C11 1.382(4) . . yes
C11 C12 1.388(4) . . yes
C13 C14 1.393(4) . . yes
C13 C18 1.403(4) . . yes
C14 C15 1.386(4) . . yes
C15 C16 1.382(5) . . yes
C16 C17 1.374(5) . . yes
C17 C18 1.389(4) . . yes
C21 C22 1.422(4) . . yes
C21 C25 1.439(4) . . yes
C21 C26 1.503(4) . . yes
C22 C23 1.443(4) . . yes
C22 C27 1.503(4) . . yes
C23 C24 1.429(4) . . yes
C23 C28 1.491(4) . . yes
C24 C25 1.416(4) . . yes
C24 C29 1.497(4) . . yes
C25 C30 1.492(4) . . yes
